data_4078600
loop_
_publ_author_name
'Samanamu, Christian R.'
'Amadoruge, Monika L.'
'Schrick, Aaron C.'
'Chen, Chao'
'Golen, James A.'
'Rheingold, Arnold L.'
'Materer, Nicholas F.'
'Weinert, Charles S.'

_publ_section_title
;
 Synthetic, Structural, and Physical Investigations of the Large Linear
 and Branched Oligogermanes Ph3GeGePh2GePh2GePh2H, Ge5Ph12, and (Ph3Ge)4Ge
;
_journal_issue 11
_journal_name_full Organometallics
_journal_page_first 4374
_journal_paper_doi 10.1021/om300385n
_journal_volume 31
_journal_year 2012
_chemical_formula_sum 'C72 H60 Ge5'
_chemical_formula_weight 1288.15
_chemical_name_systematic
; 
 ? 
;
_space_group_IT_number 19
_symmetry_cell_setting orthorhombic
_symmetry_space_group_name_Hall 'P 2ac 2ab'
_symmetry_space_group_name_H-M 'P 21 21 21'
_atom_sites_solution_hydrogens geom
_atom_sites_solution_primary direct
_atom_sites_solution_secondary difmap
_audit_creation_method SHELXL-97
_cell_angle_alpha 90.00
_cell_angle_beta 90.00
_cell_angle_gamma 90.00
_cell_formula_units_Z 4
_cell_length_a 14.3026(12)
_cell_length_b 19.1586(17)
_cell_length_c 21.3983(18)
_cell_measurement_reflns_used 9294
_cell_measurement_temperature 100(2)
_cell_measurement_theta_max 25.42
_cell_measurement_theta_min 2.38
_cell_volume 5863.5(9)
_computing_cell_refinement 'Bruker SAINT'
_computing_data_collection 'Bruker APEX2'
_computing_data_reduction 'Bruker SAINT'
_computing_molecular_graphics 'Bruker SHELXTL'
_computing_publication_material 'Bruker SHELXTL'
_computing_structure_refinement 'SHELXL-97 (Sheldrick, 1997)'
_computing_structure_solution 'SHELXS-97 (Sheldrick, 1990)'
_diffrn_ambient_temperature 100(2)
_diffrn_measured_fraction_theta_full 0.995
_diffrn_measured_fraction_theta_max 0.994
_diffrn_measurement_device_type 'Bruker APEX-II CCD'
_diffrn_measurement_method '\f and \w scans'
_diffrn_radiation_monochromator graphite
_diffrn_radiation_source 'fine-focus sealed tube'
_diffrn_radiation_type MoK\a
_diffrn_radiation_wavelength 0.71073
_diffrn_reflns_av_R_equivalents 0.0441
_diffrn_reflns_av_sigmaI/netI 0.0458
_diffrn_reflns_limit_h_max 16
_diffrn_reflns_limit_h_min -17
_diffrn_reflns_limit_k_max 16
_diffrn_reflns_limit_k_min -23
_diffrn_reflns_limit_l_max 25
_diffrn_reflns_limit_l_min -25
_diffrn_reflns_number 35345
_diffrn_reflns_theta_full 25.00
_diffrn_reflns_theta_max 25.42
_diffrn_reflns_theta_min 3.19
_exptl_absorpt_coefficient_mu 2.576
_exptl_absorpt_correction_T_max 0.762
_exptl_absorpt_correction_T_min 0.683
_exptl_absorpt_correction_type multi-scan
_exptl_absorpt_process_details sadabs
_exptl_crystal_colour colorless
_exptl_crystal_density_diffrn 1.459
_exptl_crystal_density_method 'not measured'
_exptl_crystal_description block
_exptl_crystal_F_000 2608
_exptl_crystal_size_max 0.32
_exptl_crystal_size_mid 0.30
_exptl_crystal_size_min 0.28
_refine_diff_density_max 1.522
_refine_diff_density_min -0.557
_refine_diff_density_rms 0.088
_refine_ls_abs_structure_details 'Flack H D (1983), Acta Cryst. A39, 876-881'
_refine_ls_abs_structure_Flack 0.009(9)
_refine_ls_extinction_method none
_refine_ls_goodness_of_fit_ref 1.060
_refine_ls_hydrogen_treatment mixed
_refine_ls_matrix_type full
_refine_ls_number_parameters 694
_refine_ls_number_reflns 10770
_refine_ls_number_restraints 0
_refine_ls_restrained_S_all 1.060
_refine_ls_R_factor_all 0.0350
_refine_ls_R_factor_gt 0.0320
_refine_ls_shift/su_max 0.007
_refine_ls_shift/su_mean 0.001
_refine_ls_structure_factor_coef Fsqd
_refine_ls_weighting_details 'calc w=1/[\s^2^(Fo^2^)+(0.0470P)^2^+3.0000P] where P=(Fo^2^+2Fc^2^)/3'
_refine_ls_weighting_scheme calc
_refine_ls_wR_factor_gt 0.0847
_refine_ls_wR_factor_ref 0.0861
_reflns_number_gt 10144
_reflns_number_total 10770
_reflns_threshold_expression >2sigma(I)
_cod_data_source_file om300385n_si_002.cif
_cod_data_source_block wein115
_cod_depositor_comments
;
The following automatic conversions were performed:

'_symmetry_cell_setting' value 'Orthorhombic' changed to
'orthorhombic' according to
/home/saulius/struct/CIF-dictionaries/cif_core.dic dictionary named
'cif_core.dic' version 2.4.1 from 2010-06-29.

Automatic conversion script
Id: cif_fix_values 1891 2012-01-12 08:04:46Z andrius 
;
_cod_original_sg_symbol_H-M P2(1)2(1)2(1)
_cod_database_code 4078600

loop_
_symmetry_equiv_pos_as_xyz
'x, y, z'
'x+1/2, -y+1/2, -z'
'-x, y+1/2, -z+1/2'
'-x+1/2, -y, z+1/2'

loop_
_atom_site_label
_atom_site_type_symbol
_atom_site_fract_x
_atom_site_fract_y
_atom_site_fract_z
_atom_site_U_iso_or_equiv
_atom_site_adp_type
_atom_site_occupancy
_atom_site_symmetry_multiplicity
_atom_site_calc_flag
_atom_site_refinement_flags
Ge1 Ge 0.68777(3) 0.04705(2) 0.914389(18) 0.01595(9) Uani 1 1 d .
Ge2 Ge 0.53036(3) 0.09399(2) 0.903325(18) 0.01466(9) Uani 1 1 d .
Ge3 Ge 0.40001(3) 0.01577(2) 0.932132(18) 0.01652(10) Uani 1 1 d .
Ge4 Ge 0.30038(3) -0.01893(2) 0.844029(18) 0.01639(10) Uani 1 1 d .
Ge5 Ge 0.17254(3) -0.09830(2) 0.869500(18) 0.01787(10) Uani 1 1 d .
C1 C 0.4536(3) -0.0676(2) 0.97176(18) 0.0179(8) Uani 1 1 d .
C2 C 0.4881(3) -0.1216(2) 0.9369(2) 0.0263(10) Uani 1 1 d .
H2 H 0.4831 -0.1193 0.8927 0.032 Uiso 1 1 calc R
C3 C 0.5298(4) -0.1790(3) 0.9632(2) 0.0328(11) Uani 1 1 d .
H3 H 0.5530 -0.2155 0.9375 0.039 Uiso 1 1 calc R
C4 C 0.5376(3) -0.1831(3) 1.0284(2) 0.0348(11) Uani 1 1 d .
H4 H 0.5652 -0.2228 1.0476 0.042 Uiso 1 1 calc R
C5 C 0.5047(3) -0.1289(2) 1.0641(2) 0.0291(10) Uani 1 1 d .
H5 H 0.5103 -0.1312 1.1083 0.035 Uiso 1 1 calc R
C6 C 0.4637(3) -0.0712(2) 1.0369(2) 0.0258(10) Uani 1 1 d .
H6 H 0.4422 -0.0338 1.0624 0.031 Uiso 1 1 calc R
C7 C 0.0928(3) -0.0995(2) 0.79476(18) 0.0216(9) Uani 1 1 d .
C8 C 0.1304(3) -0.1006(2) 0.73489(18) 0.0200(8) Uani 1 1 d .
H8 H 0.1963 -0.1034 0.7299 0.024 Uiso 1 1 calc R
C9 C 0.0741(3) -0.0977(2) 0.6824(2) 0.0248(9) Uani 1 1 d .
H9 H 0.1013 -0.0972 0.6419 0.030 Uiso 1 1 calc R
C10 C -0.0216(3) -0.0956(3) 0.6892(2) 0.0340(11) Uani 1 1 d .
H10 H -0.0608 -0.0936 0.6534 0.041 Uiso 1 1 calc R
C11 C -0.0600(3) -0.0964(3) 0.7478(2) 0.0397(13) Uani 1 1 d .
H11 H -0.1261 -0.0952 0.7522 0.048 Uiso 1 1 calc R
C12 C -0.0041(3) -0.0988(3) 0.8010(2) 0.0326(11) Uani 1 1 d .
H12 H -0.0319 -0.0999 0.8413 0.039 Uiso 1 1 calc R
C13 C 0.0924(3) -0.0657(2) 0.93735(18) 0.0193(8) Uani 1 1 d .
C14 C 0.0768(3) -0.1071(2) 0.99108(19) 0.0264(10) Uani 1 1 d .
H14 H 0.1097 -0.1498 0.9965 0.032 Uiso 1 1 calc R
C15 C 0.0124(3) -0.0849(3) 1.0363(2) 0.0330(11) Uani 1 1 d .
H15 H 0.0021 -0.1125 1.0726 0.040 Uiso 1 1 calc R
C16 C -0.0352(3) -0.0241(3) 1.0287(2) 0.0296(11) Uani 1 1 d .
H16 H -0.0787 -0.0096 1.0596 0.035 Uiso 1 1 calc R
C17 C -0.0208(3) 0.0170(3) 0.9758(2) 0.0276(10) Uani 1 1 d .
H17 H -0.0551 0.0590 0.9703 0.033 Uiso 1 1 calc R
C18 C 0.0435(3) -0.0037(2) 0.9315(2) 0.0261(10) Uani 1 1 d .
H18 H 0.0545 0.0252 0.8962 0.031 Uiso 1 1 calc R
C19 C 0.2159(3) -0.1932(2) 0.88696(19) 0.0220(9) Uani 1 1 d .
C20 C 0.1884(3) -0.2476(2) 0.8478(2) 0.0264(9) Uani 1 1 d .
H20 H 0.1486 -0.2382 0.8133 0.032 Uiso 1 1 calc R
C21 C 0.2184(3) -0.3148(3) 0.8586(2) 0.0335(11) Uani 1 1 d .
H21 H 0.1989 -0.3515 0.8317 0.040 Uiso 1 1 calc R
C22 C 0.2768(3) -0.3291(2) 0.9084(2) 0.0340(11) Uani 1 1 d .
H22 H 0.2969 -0.3755 0.9164 0.041 Uiso 1 1 calc R
C23 C 0.3051(3) -0.2759(3) 0.9459(2) 0.0343(11) Uani 1 1 d .
H23 H 0.3467 -0.2857 0.9794 0.041 Uiso 1 1 calc R
C24 C 0.2753(3) -0.2078(2) 0.9369(2) 0.0293(10) Uani 1 1 d .
H24 H 0.2951 -0.1717 0.9644 0.035 Uiso 1 1 calc R
C25 C 0.2357(3) 0.0613(2) 0.8047(2) 0.0233(9) Uani 1 1 d .
C26 C 0.2227(3) 0.0628(2) 0.7417(2) 0.0270(10) Uani 1 1 d .
H26 H 0.2467 0.0260 0.7165 0.032 Uiso 1 1 calc R
C27 C 0.1741(3) 0.1180(2) 0.7137(2) 0.0320(11) Uani 1 1 d .
H27 H 0.1639 0.1179 0.6698 0.038 Uiso 1 1 calc R
C28 C 0.1414(3) 0.1717(3) 0.7490(2) 0.0335(12) Uani 1 1 d .
H28 H 0.1100 0.2096 0.7296 0.040 Uiso 1 1 calc R
C29 C 0.1537(3) 0.1712(3) 0.8133(3) 0.0354(12) Uani 1 1 d .
H29 H 0.1304 0.2084 0.8382 0.042 Uiso 1 1 calc R
C30 C 0.2002(3) 0.1159(2) 0.8407(2) 0.0281(10) Uani 1 1 d .
H30 H 0.2082 0.1150 0.8847 0.034 Uiso 1 1 calc R
C31 C 0.3782(3) -0.0626(2) 0.77935(17) 0.0167(8) Uani 1 1 d .
C32 C 0.3859(3) -0.1348(2) 0.77209(18) 0.0224(9) Uani 1 1 d .
H32 H 0.3507 -0.1648 0.7984 0.027 Uiso 1 1 calc R
C33 C 0.4442(3) -0.1632(2) 0.7272(2) 0.0243(9) Uani 1 1 d .
H33 H 0.4478 -0.2124 0.7223 0.029 Uiso 1 1 calc R
C34 C 0.4964(3) -0.1204(2) 0.6900(2) 0.0266(10) Uani 1 1 d .
H34 H 0.5377 -0.1402 0.6601 0.032 Uiso 1 1 calc R
C35 C 0.4900(3) -0.0493(2) 0.69517(19) 0.0252(9) Uani 1 1 d .
H35 H 0.5260 -0.0202 0.6685 0.030 Uiso 1 1 calc R
C36 C 0.4306(3) -0.0196(2) 0.73965(18) 0.0208(9) Uani 1 1 d .
H36 H 0.4257 0.0297 0.7430 0.025 Uiso 1 1 calc R
C37 C 0.3174(3) 0.0598(2) 0.99384(18) 0.0202(8) Uani 1 1 d .
C38 C 0.3047(3) 0.1321(2) 0.9965(2) 0.0279(10) Uani 1 1 d .
H38 H 0.3369 0.1612 0.9678 0.033 Uiso 1 1 calc R
C39 C 0.2458(3) 0.1621(3) 1.0406(2) 0.0360(12) Uani 1 1 d .
H39 H 0.2379 0.2113 1.0419 0.043 Uiso 1 1 calc R
C40 C 0.1987(3) 0.1199(3) 1.0825(2) 0.0410(13) Uani 1 1 d .
H40 H 0.1610 0.1402 1.1142 0.049 Uiso 1 1 calc R
C41 C 0.2064(3) 0.0483(3) 1.0782(2) 0.0321(11) Uani 1 1 d .
H41 H 0.1707 0.0194 1.1053 0.038 Uiso 1 1 calc R
C42 C 0.2662(3) 0.0179(3) 1.03452(19) 0.0252(9) Uani 1 1 d .
H42 H 0.2721 -0.0315 1.0325 0.030 Uiso 1 1 calc R
C43 C 0.5258(2) 0.1740(2) 0.96026(18) 0.0159(8) Uani 1 1 d .
C44 C 0.5256(3) 0.1637(2) 1.02495(18) 0.0202(9) Uani 1 1 d .
H44 H 0.5326 0.1179 1.0413 0.024 Uiso 1 1 calc R
C45 C 0.5153(3) 0.2197(2) 1.06531(19) 0.0225(9) Uani 1 1 d .
H45 H 0.5151 0.2119 1.1092 0.027 Uiso 1 1 calc R
C46 C 0.5053(3) 0.2872(2) 1.0423(2) 0.0256(10) Uani 1 1 d .
H46 H 0.4973 0.3254 1.0701 0.031 Uiso 1 1 calc R
C47 C 0.5072(3) 0.2981(2) 0.9790(2) 0.0242(10) Uani 1 1 d .
H47 H 0.5015 0.3441 0.9629 0.029 Uiso 1 1 calc R
C48 C 0.5174(3) 0.2417(2) 0.93799(19) 0.0184(8) Uani 1 1 d .
H48 H 0.5186 0.2499 0.8942 0.022 Uiso 1 1 calc R
C49 C 0.5085(3) 0.1311(2) 0.81993(18) 0.0184(8) Uani 1 1 d .
C50 C 0.5692(3) 0.1240(2) 0.76950(19) 0.0242(9) Uani 1 1 d .
H50 H 0.6278 0.1016 0.7752 0.029 Uiso 1 1 calc R
C51 C 0.5449(3) 0.1494(3) 0.7113(2) 0.0307(11) Uani 1 1 d .
H51 H 0.5869 0.1441 0.6772 0.037 Uiso 1 1 calc R
C52 C 0.4600(3) 0.1824(2) 0.7022(2) 0.0311(11) Uani 1 1 d .
H52 H 0.4439 0.1996 0.6620 0.037 Uiso 1 1 calc R
C53 C 0.3993(3) 0.1904(2) 0.7510(2) 0.0266(10) Uani 1 1 d .
H53 H 0.3411 0.2132 0.7449 0.032 Uiso 1 1 calc R
C54 C 0.4231(3) 0.1652(2) 0.8092(2) 0.0207(9) Uani 1 1 d .
H54 H 0.3806 0.1711 0.8429 0.025 Uiso 1 1 calc R
C55 C 0.7064(3) -0.0484(2) 0.88657(18) 0.0184(8) Uani 1 1 d .
C56 C 0.6585(3) -0.0744(2) 0.83408(18) 0.0209(9) Uani 1 1 d .
H56 H 0.6141 -0.0455 0.8135 0.025 Uiso 1 1 calc R
C57 C 0.6745(3) -0.1406(2) 0.8120(2) 0.0290(10) Uani 1 1 d .
H57 H 0.6412 -0.1574 0.7767 0.035 Uiso 1 1 calc R
C58 C 0.7392(3) -0.1826(2) 0.8414(2) 0.0296(10) Uani 1 1 d .
H58 H 0.7502 -0.2285 0.8262 0.035 Uiso 1 1 calc R
C59 C 0.7886(3) -0.1585(2) 0.8929(2) 0.0283(10) Uani 1 1 d .
H59 H 0.8334 -0.1875 0.9129 0.034 Uiso 1 1 calc R
C60 C 0.7716(3) -0.0912(2) 0.9148(2) 0.0241(9) Uani 1 1 d .
H60 H 0.8056 -0.0744 0.9498 0.029 Uiso 1 1 calc R
C61 C 0.7736(3) 0.1057(2) 0.86561(19) 0.0216(9) Uani 1 1 d .
C62 C 0.8488(3) 0.0763(2) 0.8359(2) 0.0242(9) Uani 1 1 d .
H62 H 0.8580 0.0273 0.8380 0.029 Uiso 1 1 calc R
C63 C 0.9126(3) 0.1179(3) 0.8023(2) 0.0315(11) Uani 1 1 d .
H63 H 0.9645 0.0973 0.7817 0.038 Uiso 1 1 calc R
C64 C 0.8985(3) 0.1891(2) 0.7998(2) 0.0282(10) Uani 1 1 d .
H64 H 0.9418 0.2177 0.7780 0.034 Uiso 1 1 calc R
C65 C 0.8222(3) 0.2191(2) 0.8287(2) 0.0262(10) Uani 1 1 d .
H65 H 0.8123 0.2680 0.8257 0.031 Uiso 1 1 calc R
C66 C 0.7600(3) 0.1781(2) 0.8619(2) 0.0233(9) Uani 1 1 d .
H66 H 0.7079 0.1990 0.8822 0.028 Uiso 1 1 calc R
C67 C 0.7212(3) 0.0566(2) 1.00266(19) 0.0185(8) Uani 1 1 d .
C68 C 0.7664(3) 0.1168(2) 1.0235(2) 0.0214(9) Uani 1 1 d .
H68 H 0.7839 0.1519 0.9944 0.026 Uiso 1 1 calc R
C69 C 0.7859(3) 0.1254(2) 1.0865(2) 0.0281(10) Uani 1 1 d .
H69 H 0.8166 0.1666 1.1002 0.034 Uiso 1 1 calc R
C70 C 0.7614(3) 0.0754(3) 1.1293(2) 0.0291(10) Uani 1 1 d .
H70 H 0.7752 0.0817 1.1724 0.035 Uiso 1 1 calc R
C71 C 0.7163(3) 0.0158(3) 1.1091(2) 0.0274(10) Uani 1 1 d .
H71 H 0.6988 -0.0189 1.1386 0.033 Uiso 1 1 calc R
C72 C 0.6965(3) 0.0060(2) 1.04626(19) 0.0223(9) Uani 1 1 d .
H72 H 0.6658 -0.0354 1.0330 0.027 Uiso 1 1 calc R

loop_
_atom_site_aniso_label
_atom_site_aniso_U_11
_atom_site_aniso_U_22
_atom_site_aniso_U_33
_atom_site_aniso_U_23
_atom_site_aniso_U_13
_atom_site_aniso_U_12
Ge1 0.01382(19) 0.0169(2) 0.0171(2) -0.00099(16) -0.00109(16) -0.00009(17)
Ge2 0.01351(19) 0.0164(2) 0.01410(19) 0.00017(17) -0.00099(15) 0.00006(16)
Ge3 0.01449(19) 0.0215(2) 0.0135(2) -0.00135(17) 0.00098(15) -0.00169(17)
Ge4 0.0148(2) 0.0200(2) 0.01437(19) 0.00001(17) 0.00064(16) 0.00001(17)
Ge5 0.0161(2) 0.0222(2) 0.01530(19) 0.00207(17) 0.00006(16) -0.00163(18)
C1 0.0136(19) 0.020(2) 0.020(2) 0.0066(17) -0.0048(16) 0.0014(16)
C2 0.023(2) 0.031(2) 0.024(2) 0.0026(19) 0.0015(18) 0.0050(19)
C3 0.040(3) 0.031(3) 0.028(2) -0.005(2) 0.000(2) 0.010(2)
C4 0.031(3) 0.035(3) 0.039(3) 0.008(2) -0.003(2) 0.007(2)
C5 0.030(2) 0.037(3) 0.021(2) 0.007(2) -0.0054(19) -0.001(2)
C6 0.026(2) 0.030(2) 0.022(2) -0.0002(18) 0.0026(18) 0.0049(19)
C7 0.020(2) 0.026(2) 0.018(2) 0.0001(18) -0.0004(16) 0.0035(19)
C8 0.0145(19) 0.026(2) 0.020(2) -0.0029(18) -0.0004(15) 0.0009(17)
C9 0.026(2) 0.030(2) 0.019(2) -0.0054(19) -0.0053(17) 0.004(2)
C10 0.027(2) 0.047(3) 0.028(2) -0.014(2) -0.0110(19) 0.014(2)
C11 0.021(2) 0.069(4) 0.029(3) -0.019(3) -0.0078(19) 0.005(2)
C12 0.019(2) 0.052(3) 0.027(2) -0.009(2) -0.0011(18) 0.002(2)
C13 0.0142(19) 0.028(2) 0.0153(19) -0.0061(17) 0.0010(16) -0.0053(17)
C14 0.033(2) 0.026(2) 0.021(2) 0.0034(18) -0.0014(18) 0.000(2)
C15 0.035(3) 0.045(3) 0.019(2) 0.007(2) 0.0048(19) -0.004(2)
C16 0.020(2) 0.050(3) 0.018(2) -0.011(2) -0.0005(17) -0.001(2)
C17 0.020(2) 0.029(2) 0.034(2) -0.005(2) -0.0009(18) 0.000(2)
C18 0.029(2) 0.029(2) 0.020(2) 0.0011(18) -0.0023(18) -0.0042(19)
C19 0.020(2) 0.022(2) 0.024(2) 0.0073(17) 0.0024(17) -0.0010(17)
C20 0.028(2) 0.028(2) 0.023(2) 0.0062(18) 0.0020(19) 0.001(2)
C21 0.031(2) 0.030(3) 0.039(3) -0.004(2) 0.003(2) 0.004(2)
C22 0.032(2) 0.029(2) 0.040(3) 0.010(2) 0.010(2) 0.001(2)
C23 0.023(2) 0.043(3) 0.036(3) 0.020(2) -0.001(2) 0.002(2)
C24 0.025(2) 0.032(3) 0.031(2) 0.011(2) 0.0015(19) -0.0011(19)
C25 0.0119(19) 0.025(2) 0.033(2) 0.0050(19) -0.0012(17) -0.0042(17)
C26 0.019(2) 0.030(2) 0.032(2) 0.007(2) -0.0031(18) -0.0020(19)
C27 0.022(2) 0.039(3) 0.035(2) 0.017(2) -0.004(2) -0.001(2)
C28 0.017(2) 0.036(3) 0.048(3) 0.024(2) 0.006(2) 0.005(2)
C29 0.023(2) 0.028(2) 0.054(3) 0.003(2) 0.017(2) 0.004(2)
C30 0.018(2) 0.036(3) 0.030(2) 0.008(2) 0.0011(19) -0.0029(19)
C31 0.0150(19) 0.027(2) 0.0084(18) -0.0012(16) -0.0045(14) 0.0002(16)
C32 0.020(2) 0.031(2) 0.016(2) 0.0026(18) -0.0017(16) 0.0022(18)
C33 0.025(2) 0.020(2) 0.028(2) -0.0053(18) -0.0051(18) 0.0080(18)
C34 0.020(2) 0.041(3) 0.018(2) -0.0133(19) -0.0008(17) 0.0089(19)
C35 0.021(2) 0.039(3) 0.0161(19) 0.0002(19) 0.0031(16) -0.0093(19)
C36 0.022(2) 0.025(2) 0.0148(19) -0.0013(17) 0.0016(16) -0.0033(18)
C37 0.0127(19) 0.033(2) 0.0148(18) -0.0058(17) 0.0025(16) -0.0018(18)
C38 0.022(2) 0.034(2) 0.028(2) -0.009(2) 0.0080(19) -0.004(2)
C39 0.024(2) 0.042(3) 0.043(3) -0.018(2) 0.001(2) 0.004(2)
C40 0.021(2) 0.080(4) 0.022(2) -0.015(2) 0.003(2) 0.010(2)
C41 0.018(2) 0.057(3) 0.022(2) 0.000(2) 0.0039(17) 0.000(2)
C42 0.018(2) 0.040(3) 0.017(2) -0.0027(19) -0.0019(16) -0.002(2)
C43 0.0081(17) 0.023(2) 0.0171(19) -0.0043(16) -0.0002(15) -0.0027(16)
C44 0.022(2) 0.019(2) 0.019(2) 0.0054(17) 0.0016(17) 0.0010(17)
C45 0.028(2) 0.024(2) 0.0160(19) 0.0029(17) 0.0005(17) -0.0027(18)
C46 0.030(2) 0.027(2) 0.020(2) -0.0107(18) 0.0050(18) 0.0007(19)
C47 0.027(2) 0.018(2) 0.027(2) 0.0040(17) 0.0002(18) 0.0021(18)
C48 0.021(2) 0.018(2) 0.0158(19) 0.0003(16) 0.0032(16) 0.0008(17)
C49 0.017(2) 0.021(2) 0.018(2) 0.0007(16) -0.0021(16) -0.0047(17)
C50 0.020(2) 0.030(2) 0.022(2) -0.0056(18) -0.0015(17) -0.0062(18)
C51 0.028(2) 0.043(3) 0.021(2) -0.002(2) 0.0066(19) -0.011(2)
C52 0.036(3) 0.033(3) 0.023(2) 0.007(2) -0.010(2) -0.011(2)
C53 0.027(2) 0.023(2) 0.030(2) 0.0054(19) -0.010(2) -0.0045(19)
C54 0.019(2) 0.021(2) 0.022(2) -0.0026(17) -0.0019(17) -0.0035(17)
C55 0.0156(19) 0.021(2) 0.0183(19) 0.0012(16) 0.0025(15) -0.0005(16)
C56 0.024(2) 0.021(2) 0.018(2) -0.0012(16) -0.0038(17) 0.0023(17)
C57 0.026(2) 0.034(2) 0.027(2) -0.010(2) -0.0078(19) 0.003(2)
C58 0.032(2) 0.023(2) 0.034(2) -0.010(2) -0.004(2) 0.009(2)
C59 0.036(3) 0.027(2) 0.021(2) 0.0008(18) -0.0097(19) 0.013(2)
C60 0.020(2) 0.028(2) 0.024(2) -0.0045(19) -0.0048(17) 0.0046(18)
C61 0.0129(18) 0.026(2) 0.026(2) 0.0012(18) -0.0080(16) -0.0050(17)
C62 0.019(2) 0.030(2) 0.024(2) 0.0017(18) 0.0016(17) 0.0013(18)
C63 0.025(2) 0.046(3) 0.024(2) 0.005(2) 0.0004(19) -0.002(2)
C64 0.021(2) 0.040(3) 0.023(2) 0.007(2) -0.0002(18) -0.011(2)
C65 0.031(2) 0.022(2) 0.026(2) 0.0072(18) -0.0057(19) -0.0042(19)
C66 0.020(2) 0.027(2) 0.023(2) 0.0015(18) -0.0036(17) -0.0033(18)
C67 0.0095(18) 0.025(2) 0.021(2) -0.0013(18) -0.0031(15) 0.0044(16)
C68 0.0134(19) 0.026(2) 0.024(2) 0.0004(18) -0.0010(16) 0.0003(17)
C69 0.018(2) 0.037(3) 0.030(2) -0.010(2) -0.0038(18) -0.0008(18)
C70 0.022(2) 0.044(3) 0.021(2) -0.009(2) -0.0016(18) 0.007(2)
C71 0.023(2) 0.037(3) 0.022(2) 0.0039(19) 0.0059(17) 0.003(2)
C72 0.017(2) 0.027(2) 0.023(2) 0.0014(17) 0.0018(17) 0.0016(17)

loop_
_atom_type_symbol
_atom_type_description
_atom_type_scat_dispersion_real
_atom_type_scat_dispersion_imag
_atom_type_scat_source
C C 0.0033 0.0016 'International Tables Vol C Tables 4.2.6.8 and 6.1.1.4'
H H 0.0000 0.0000 'International Tables Vol C Tables 4.2.6.8 and 6.1.1.4'
Ge Ge 0.1547 1.8001 'International Tables Vol C Tables 4.2.6.8 and 6.1.1.4'

loop_
_geom_angle_atom_site_label_1
_geom_angle_atom_site_label_2
_geom_angle_atom_site_label_3
_geom_angle
C55 Ge1 C67 110.51(17)
C55 Ge1 C61 106.82(17)
C67 Ge1 C61 107.85(17)
C55 Ge1 Ge2 116.43(12)
C67 Ge1 Ge2 106.57(11)
C61 Ge1 Ge2 108.37(12)
C49 Ge2 C43 106.18(17)
C49 Ge2 Ge1 111.88(12)
C43 Ge2 Ge1 105.02(11)
C49 Ge2 Ge3 109.22(12)
C43 Ge2 Ge3 107.13(11)
Ge1 Ge2 Ge3 116.70(2)
C37 Ge3 C1 107.08(17)
C37 Ge3 Ge4 106.47(12)
C1 Ge3 Ge4 109.76(12)
C37 Ge3 Ge2 111.21(12)
C1 Ge3 Ge2 107.84(12)
Ge4 Ge3 Ge2 114.25(2)
C31 Ge4 C25 107.20(17)
C31 Ge4 Ge5 108.49(12)
C25 Ge4 Ge5 103.23(11)
C31 Ge4 Ge3 109.11(11)
C25 Ge4 Ge3 112.76(13)
Ge5 Ge4 Ge3 115.61(2)
C13 Ge5 C19 109.95(17)
C13 Ge5 C7 105.54(16)
C19 Ge5 C7 109.18(18)
C13 Ge5 Ge4 114.01(12)
C19 Ge5 Ge4 112.61(12)
C7 Ge5 Ge4 105.11(13)
C2 C1 C6 117.9(4)
C2 C1 Ge3 121.4(3)
C6 C1 Ge3 120.6(3)
C3 C2 C1 122.7(4)
C2 C3 C4 119.2(4)
C5 C4 C3 119.0(5)
C4 C5 C6 121.1(4)
C5 C6 C1 120.1(4)
C8 C7 C12 118.2(4)
C8 C7 Ge5 121.7(3)
C12 C7 Ge5 120.0(3)
C9 C8 C7 121.5(4)
C10 C9 C8 119.6(4)
C11 C10 C9 119.7(4)
C10 C11 C12 121.2(4)
C11 C12 C7 119.7(4)
C18 C13 C14 118.4(4)
C18 C13 Ge5 120.3(3)
C14 C13 Ge5 121.2(3)
C15 C14 C13 119.6(4)
C16 C15 C14 120.4(4)
C15 C16 C17 120.5(4)
C18 C17 C16 119.6(4)
C17 C18 C13 121.5(4)
C20 C19 C24 118.9(4)
C20 C19 Ge5 119.4(3)
C24 C19 Ge5 121.7(3)
C21 C20 C19 120.7(4)
C20 C21 C22 120.2(5)
C23 C22 C21 119.1(5)
C22 C23 C24 122.2(5)
C23 C24 C19 118.8(5)
C26 C25 C30 118.8(4)
C26 C25 Ge4 120.0(3)
C30 C25 Ge4 121.1(3)
C25 C26 C27 120.5(5)
C28 C27 C26 120.3(5)
C27 C28 C29 120.2(4)
C30 C29 C28 119.1(5)
C29 C30 C25 121.1(5)
C32 C31 C36 118.2(4)
C32 C31 Ge4 123.0(3)
C36 C31 Ge4 118.7(3)
C33 C32 C31 121.0(4)
C34 C33 C32 119.8(4)
C33 C34 C35 121.0(4)
C34 C35 C36 120.0(4)
C35 C36 C31 119.9(4)
C42 C37 C38 118.5(4)
C42 C37 Ge3 119.3(3)
C38 C37 Ge3 122.1(3)
C39 C38 C37 121.1(4)
C40 C39 C38 119.6(5)
C41 C40 C39 120.0(4)
C40 C41 C42 120.6(5)
C37 C42 C41 120.1(5)
C48 C43 C44 118.2(4)
C48 C43 Ge2 121.4(3)
C44 C43 Ge2 120.3(3)
C45 C44 C43 120.6(4)
C44 C45 C46 120.6(4)
C47 C46 C45 119.3(4)
C46 C47 C48 120.3(4)
C43 C48 C47 121.0(4)
C50 C49 C54 117.5(4)
C50 C49 Ge2 125.1(3)
C54 C49 Ge2 117.4(3)
C51 C50 C49 120.5(4)
C50 C51 C52 120.5(4)
C53 C52 C51 120.1(4)
C52 C53 C54 119.6(4)
C53 C54 C49 121.7(4)
C60 C55 C56 117.9(4)
C60 C55 Ge1 121.2(3)
C56 C55 Ge1 120.7(3)
C57 C56 C55 121.3(4)
C56 C57 C58 119.6(4)
C57 C58 C59 120.7(4)
C58 C59 C60 119.1(4)
C55 C60 C59 121.3(4)
C62 C61 C66 119.3(4)
C62 C61 Ge1 120.2(3)
C66 C61 Ge1 120.5(3)
C61 C62 C63 120.9(4)
C64 C63 C62 119.0(4)
C63 C64 C65 120.6(4)
C66 C65 C64 120.2(4)
C65 C66 C61 120.1(4)
C72 C67 C68 118.7(4)
C72 C67 Ge1 121.3(3)
C68 C67 Ge1 119.9(3)
C69 C68 C67 120.1(4)
C70 C69 C68 121.0(4)
C69 C70 C71 119.2(4)
C70 C71 C72 120.7(4)
C71 C72 C67 120.3(4)

loop_
_geom_bond_atom_site_label_1
_geom_bond_atom_site_label_2
_geom_bond_distance
Ge1 C55 1.941(4)
Ge1 C67 1.957(4)
Ge1 C61 1.964(4)
Ge1 Ge2 2.4359(6)
Ge2 C49 1.946(4)
Ge2 C43 1.960(4)
Ge2 Ge3 2.4701(6)
Ge3 C37 1.962(4)
Ge3 C1 1.964(4)
Ge3 Ge4 2.4549(6)
Ge4 C31 1.963(4)
Ge4 C25 1.982(4)
Ge4 Ge5 2.4397(6)
Ge5 C13 1.953(4)
Ge5 C19 1.957(4)
Ge5 C7 1.965(4)
C1 C2 1.369(6)
C1 C6 1.404(6)
C2 C3 1.370(7)
C3 C4 1.403(7)
C4 C5 1.372(7)
C5 C6 1.381(6)
C7 C8 1.390(6)
C7 C12 1.392(6)
C8 C9 1.382(6)
C9 C10 1.377(6)
C10 C11 1.369(7)
C11 C12 1.391(6)
C13 C18 1.383(6)
C13 C14 1.415(6)
C14 C15 1.402(6)
C15 C16 1.359(7)
C16 C17 1.393(6)
C17 C18 1.379(6)
C19 C20 1.394(6)
C19 C24 1.395(6)
C20 C21 1.377(6)
C21 C22 1.382(7)
C22 C23 1.359(7)
C23 C24 1.386(7)
C25 C26 1.362(6)
C25 C30 1.394(6)
C26 C27 1.400(6)
C27 C28 1.360(7)
C28 C29 1.388(7)
C29 C30 1.382(7)
C31 C32 1.397(6)
C31 C36 1.400(6)
C32 C33 1.382(6)
C33 C34 1.366(7)
C34 C35 1.370(6)
C35 C36 1.397(6)
C37 C42 1.392(6)
C37 C38 1.398(6)
C38 C39 1.389(6)
C39 C40 1.383(7)
C40 C41 1.380(7)
C41 C42 1.395(6)
C43 C48 1.386(6)
C43 C44 1.398(5)
C44 C45 1.384(6)
C45 C46 1.392(6)
C46 C47 1.371(6)
C47 C48 1.399(6)
C49 C50 1.392(6)
C49 C54 1.404(6)
C50 C51 1.381(6)
C51 C52 1.383(7)
C52 C53 1.367(7)
C53 C54 1.378(6)
C55 C60 1.380(6)
C55 C56 1.407(6)
C56 C57 1.374(6)
C57 C58 1.377(6)
C58 C59 1.388(6)
C59 C60 1.393(6)
C61 C62 1.369(6)
C61 C66 1.403(6)
C62 C63 1.409(6)
C63 C64 1.379(7)
C64 C65 1.381(6)
C65 C66 1.383(6)
C67 C72 1.391(6)
C67 C68 1.395(6)
C68 C69 1.386(6)
C69 C70 1.372(7)
C70 C71 1.380(7)
C71 C72 1.388(6)
